data_4332603
loop_
_publ_author_name
'Kong, Ling-Yan'
'Zhu, Hui-Fang'
'Huang, Yong-Qing'
'Okamura, Taka-aki'
'Lu, Xi-Hong'
'Song, You'
'Liu, Guang-Xiang'
'Sun, Wei-Yin'
'Ueyama, Norikazu'

_publ_section_title
;
 Cadmium(II) and Copper(II) Complexes with Imidazole-Containing Tripodal
 Polyamine Ligands:&#x00A0; pH and Anion Effects on Carbon Dioxide
 Fixation and Assembling
;
_journal_issue 20
_journal_name_full 'Inorganic Chemistry'
_journal_page_first 8098
_journal_page_last 8107
_journal_paper_doi 10.1021/ic0605524
_journal_volume 45
_journal_year 2006
_chemical_absolute_configuration unk
_chemical_formula_moiety 'C9 H21 Cd Cl2 N5 O5'
_chemical_formula_sum 'C9 H21 Cd Cl2 N5 O5'
_chemical_formula_weight 462.61
_chemical_name_systematic
; 
 ? 
;
_space_group_IT_number 4
_symmetry_cell_setting monoclinic
_symmetry_space_group_name_Hall 'P 2yb'
_symmetry_space_group_name_H-M 'P 1 21 1'
_atom_sites_solution_hydrogens geom
_atom_sites_solution_primary direct
_atom_sites_solution_secondary difmap
_audit_creation_method SHELXL-97
_cell_angle_alpha 90.00
_cell_angle_beta 104.755(3)
_cell_angle_gamma 90.00
_cell_formula_units_Z 2
_cell_length_a 9.2743(14)
_cell_length_b 7.6104(11)
_cell_length_c 11.8112(18)
_cell_measurement_reflns_used 1157
_cell_measurement_temperature 293(2)
_cell_measurement_theta_max 23.01
_cell_measurement_theta_min 2.50
_cell_volume 806.2(2)
_computing_cell_refinement 'Saintplus (Bruker, 2001)'
_computing_data_collection 'Smart (Bruker, 2001)'
_computing_data_reduction 'Saintplus (Bruker, 2001)'
_computing_structure_refinement 'SHELXL-97 (Sheldrick, 1997)'
_computing_structure_solution 'SHELXS-97 (Sheldrick, 1990)'
_diffrn_ambient_temperature 293(2)
_diffrn_measured_fraction_theta_full 0.999
_diffrn_measured_fraction_theta_max 0.999
_diffrn_measurement_device_type 'Bruker Smart Apex CCD'
_diffrn_measurement_method 'phi and owega scans'
_diffrn_radiation_monochromator graphite
_diffrn_radiation_source 'fine-focus sealed tube'
_diffrn_radiation_type MoK\a
_diffrn_radiation_wavelength 0.71073
_diffrn_reflns_av_R_equivalents 0.0292
_diffrn_reflns_av_sigmaI/netI 0.0631
_diffrn_reflns_limit_h_max 11
_diffrn_reflns_limit_h_min -11
_diffrn_reflns_limit_k_max 9
_diffrn_reflns_limit_k_min -9
_diffrn_reflns_limit_l_max 6
_diffrn_reflns_limit_l_min -14
_diffrn_reflns_number 4370
_diffrn_reflns_theta_full 26.00
_diffrn_reflns_theta_max 26.00
_diffrn_reflns_theta_min 1.78
_exptl_absorpt_coefficient_mu 1.715
_exptl_absorpt_correction_T_max 0.8609
_exptl_absorpt_correction_T_min 0.8472
_exptl_absorpt_correction_type multi-scan
_exptl_absorpt_process_details 'SADABS (Bruker, 2001)'
_exptl_crystal_colour colorless
_exptl_crystal_density_diffrn 1.906
_exptl_crystal_density_method 'not measured'
_exptl_crystal_description block
_exptl_crystal_F_000 464
_exptl_crystal_size_max 0.10
_exptl_crystal_size_mid 0.10
_exptl_crystal_size_min 0.09
_refine_diff_density_max 1.388
_refine_diff_density_min -0.721
_refine_diff_density_rms 0.165
_refine_ls_abs_structure_details 'Flack H D (1983), Acta Cryst. A39, 876-881'
_refine_ls_abs_structure_Flack 0.46(10)
_refine_ls_extinction_method none
_refine_ls_goodness_of_fit_ref 1.100
_refine_ls_hydrogen_treatment constr
_refine_ls_matrix_type full
_refine_ls_number_parameters 229
_refine_ls_number_reflns 3076
_refine_ls_number_restraints 73
_refine_ls_restrained_S_all 1.099
_refine_ls_R_factor_all 0.0801
_refine_ls_R_factor_gt 0.0682
_refine_ls_shift/su_max 0.002
_refine_ls_shift/su_mean 0.000
_refine_ls_structure_factor_coef Fsqd
_refine_ls_weighting_details 'calc w=1/[\s^2^(Fo^2^)+(0.0777P)^2^+4.0419P] where P=(Fo^2^+2Fc^2^)/3'
_refine_ls_weighting_scheme calc
_refine_ls_wR_factor_gt 0.1646
_refine_ls_wR_factor_ref 0.1752
_reflns_number_gt 2639
_reflns_number_total 3076
_reflns_threshold_expression >2sigma(I)
_cod_data_source_file ic0605524sup1.cif
_cod_data_source_block 3
_cod_original_sg_symbol_H-M 'P 2(1)'
_cod_database_code 4332603

loop_
_symmetry_equiv_pos_as_xyz
'x, y, z'
'-x, y+1/2, -z'

loop_
_atom_site_label
_atom_site_type_symbol
_atom_site_fract_x
_atom_site_fract_y
_atom_site_fract_z
_atom_site_U_iso_or_equiv
_atom_site_adp_type
_atom_site_occupancy
_atom_site_symmetry_multiplicity
_atom_site_calc_flag
_atom_site_refinement_flags
_atom_site_disorder_assembly
_atom_site_disorder_group
Cd1 Cd 0.36742(6) 0.3107(7) 0.86566(6) 0.0417(3) Uani 1 1 d . . .
N1 N 0.5378(10) 0.2178(16) 0.7430(9) 0.042(2) Uani 1 1 d . B .
N2 N 0.3066(11) 0.4827(17) 0.7051(9) 0.049(2) Uani 1 1 d D B .
H2A H 0.2374 0.4288 0.6484 0.058 Uiso 1 1 calc R . .
H2D H 0.2683 0.5849 0.7223 0.058 Uiso 1 1 calc R . .
N3 N 0.2722(14) 0.0389(19) 0.7788(12) 0.072(4) Uani 1 1 d D B .
H3A H 0.3017 -0.0489 0.8305 0.087 Uiso 1 1 calc R . .
H3D H 0.1718 0.0419 0.7587 0.087 Uiso 1 1 calc R . .
N4 N 0.9142(11) 0.3655(9) 0.9032(10) 0.059(3) Uani 1 1 d D . .
N5 N 1.1595(9) 0.334(2) 0.9293(9) 0.084(5) Uani 1 1 d D . .
C1 C 0.5042(12) 0.331(2) 0.6415(10) 0.050(3) Uani 1 1 d D . .
H1A H 0.4308 0.2741 0.5793 0.059 Uiso 1 1 calc R B .
H1B H 0.5940 0.3468 0.6148 0.059 Uiso 1 1 calc R . .
C2 C 0.4437(13) 0.5170(16) 0.6638(11) 0.043 Uani 1 1 d D B .
H2B H 0.5172 0.5803 0.7228 0.051 Uiso 1 1 calc R . .
H2C H 0.4197 0.5856 0.5922 0.051 Uiso 1 1 calc R . .
C3 C 0.4962(17) 0.038(2) 0.7079(14) 0.071 Uani 1 1 d D . .
H3B H 0.5430 -0.0408 0.7714 0.085 Uiso 1 1 calc R B .
H3C H 0.5340 0.0082 0.6408 0.085 Uiso 1 1 calc R . .
C4 C 0.3260(15) 0.008(2) 0.6759(12) 0.065(4) Uani 1 1 d D B .
H4A H 0.2774 0.0872 0.6137 0.078 Uiso 1 1 calc R . .
H4B H 0.3033 -0.1119 0.6487 0.078 Uiso 1 1 calc R . .
C5 C 0.7098(17) 0.2164(19) 0.8111(17) 0.069(5) Uani 1 1 d . . .
H5B H 0.7256 0.1437 0.8807 0.082 Uiso 1 1 calc R B .
H5C H 0.7694 0.1700 0.7614 0.082 Uiso 1 1 calc R . .
C6 C 0.7530(19) 0.404(2) 0.844(2) 0.088 Uani 1 1 d D B .
H6A H 0.7415 0.4799 0.7767 0.106 Uiso 1 1 calc R . .
H6B H 0.6996 0.4524 0.8979 0.106 Uiso 1 1 calc R . .
C7 C 1.0274(12) 0.3806(18) 0.8521(12) 0.058(4) Uani 1 1 d D . .
H7A H 1.0178 0.4176 0.7755 0.069 Uiso 1 1 calc R . .
C8 C 1.1265(11) 0.2894(12) 1.0322(9) 0.036(2) Uani 1 1 d D . .
H8A H 1.1959 0.2533 1.0997 0.043 Uiso 1 1 calc R . .
C9 C 0.9812(12) 0.3054(14) 1.0218(10) 0.060(3) Uani 1 1 d D . .
H9A H 0.9316 0.2825 1.0795 0.072 Uiso 1 1 calc R . .
Cl2 Cl 0.0985(3) 0.3015(12) 0.3740(3) 0.0720(10) Uani 0.48(3) 1 d PD A 1
O1 O 0.133(3) 0.264(4) 0.4968(10) 0.098(12) Uani 0.48(3) 1 d PDU A 1
O2 O 0.2248(19) 0.256(4) 0.329(2) 0.125(18) Uani 0.48(3) 1 d PDU A 1
O3 O 0.072(3) 0.4863(17) 0.357(3) 0.16(2) Uani 0.48(3) 1 d PDU A 1
O4 O -0.0299(19) 0.202(3) 0.315(2) 0.092(11) Uani 0.48(3) 1 d PDU A 1
Cl2' Cl 0.0985(3) 0.3015(12) 0.3740(3) 0.0720(10) Uani 0.52(3) 1 d PD A 2
O1' O 0.079(2) 0.341(3) 0.4878(11) 0.063(7) Uani 0.52(3) 1 d PDU A 2
O2' O 0.234(2) 0.385(4) 0.365(3) 0.123(12) Uani 0.52(3) 1 d PDU A 2
O3' O -0.024(2) 0.380(4) 0.2872(18) 0.084(10) Uani 0.52(3) 1 d PDU A 2
O4' O 0.105(4) 0.118(3) 0.358(3) 0.16(2) Uani 0.52(3) 1 d PDU A 2
O1W O -0.160(7) 0.258(4) 0.569(3) 0.41(3) Uani 1 1 d . . .
Cl1 Cl 0.5388(12) 0.1886(12) 1.0505(8) 0.029(4) Uani 0.358(16) 1 d P B 1
Cl1' Cl 0.5367(10) 0.4384(11) 1.0497(8) 0.060(3) Uani 0.642(16) 1 d P B 2

loop_
_atom_site_aniso_label
_atom_site_aniso_U_11
_atom_site_aniso_U_22
_atom_site_aniso_U_33
_atom_site_aniso_U_23
_atom_site_aniso_U_13
_atom_site_aniso_U_12
Cd1 0.0234(3) 0.0601(5) 0.0414(4) 0.0029(7) 0.0079(2) 0.0000(6)
N1 0.027(4) 0.057(6) 0.042(6) 0.003(4) 0.009(4) 0.008(4)
N2 0.038(5) 0.056(7) 0.050(6) -0.004(5) 0.009(5) 0.015(5)
N3 0.051(7) 0.074(9) 0.089(10) -0.004(8) 0.013(7) -0.002(6)
N4 0.035(5) 0.074(10) 0.071(7) 0.001(5) 0.019(5) -0.001(4)
N5 0.018(4) 0.169(15) 0.064(6) 0.035(13) 0.010(4) 0.012(10)
C1 0.042(5) 0.064(10) 0.046(6) 0.027(8) 0.018(4) -0.001(8)
C2 0.045 0.038 0.049 0.024 0.019 0.003
C3 0.068 0.075 0.065 0.000 0.009 -0.024
C4 0.052(8) 0.077(11) 0.060(9) 0.002(8) 0.004(7) -0.029(8)
C5 0.078(11) 0.042(7) 0.117(15) 0.024(8) 0.081(11) 0.026(7)
C6 0.076 0.060 0.141 0.006 0.051 0.005
C7 0.026(5) 0.096(11) 0.053(7) 0.005(6) 0.013(5) -0.010(5)
C8 0.038(4) 0.023(6) 0.048(5) 0.001(6) 0.012(4) 0.000(5)
C9 0.055(6) 0.080(8) 0.049(6) -0.016(13) 0.021(5) -0.030(12)
Cl2 0.0520(15) 0.105(3) 0.0550(16) -0.023(4) 0.0066(13) -0.020(3)
O1 0.062(16) 0.13(3) 0.081(17) 0.004(17) -0.025(12) 0.033(18)
O2 0.028(10) 0.24(5) 0.11(2) 0.01(3) 0.026(12) -0.003(17)
O3 0.12(3) 0.044(16) 0.32(6) 0.02(2) 0.08(3) -0.043(17)
O4 0.040(13) 0.09(2) 0.14(3) -0.03(2) 0.014(15) -0.022(13)
Cl2' 0.0520(15) 0.105(3) 0.0550(16) -0.023(4) 0.0066(13) -0.020(3)
O1' 0.053(10) 0.059(11) 0.063(9) -0.005(7) -0.009(7) -0.003(7)
O2' 0.126(15) 0.121(14) 0.120(15) 0.020(9) 0.026(9) -0.015(9)
O3' 0.080(12) 0.082(12) 0.077(12) -0.001(8) -0.001(8) 0.014(8)
O4' 0.17(2) 0.17(2) 0.17(2) -0.009(10) 0.053(11) 0.002(10)
O1W 0.88(10) 0.16(3) 0.26(4) 0.07(2) 0.30(5) 0.13(4)
Cl1 0.031(6) 0.027(5) 0.020(6) -0.009(4) -0.012(4) 0.002(4)
Cl1' 0.051(5) 0.069(5) 0.060(5) -0.019(4) 0.014(4) -0.009(4)

loop_
_atom_type_symbol
_atom_type_description
_atom_type_scat_dispersion_real
_atom_type_scat_dispersion_imag
_atom_type_scat_source
C C 0.0033 0.0016 'International Tables Vol C Tables 4.2.6.8 and 6.1.1.4'
H H 0.0000 0.0000 'International Tables Vol C Tables 4.2.6.8 and 6.1.1.4'
N N 0.0061 0.0033 'International Tables Vol C Tables 4.2.6.8 and 6.1.1.4'
O O 0.0106 0.0060 'International Tables Vol C Tables 4.2.6.8 and 6.1.1.4'
Cl Cl 0.1484 0.1585 'International Tables Vol C Tables 4.2.6.8 and 6.1.1.4'
Cd Cd -0.8075 1.2024 'International Tables Vol C Tables 4.2.6.8 and 6.1.1.4'

loop_
_geom_angle_atom_site_label_1
_geom_angle_atom_site_label_2
_geom_angle_atom_site_label_3
_geom_angle
_geom_angle_site_symmetry_1
_geom_angle_site_symmetry_3
N5 Cd1 N2 100.6(4) 1_455 .
N5 Cd1 N3 87.4(5) 1_455 .
N2 Cd1 N3 99.0(5) . .
N5 Cd1 N1 159.6(4) 1_455 .
N2 Cd1 N1 74.7(3) . .
N3 Cd1 N1 74.0(4) . .
N5 Cd1 Cl1 98.3(4) 1_455 .
N2 Cd1 Cl1 155.2(3) . .
N3 Cd1 Cl1 97.8(4) . .
N1 Cd1 Cl1 92.6(3) . .
N5 Cd1 Cl1' 94.6(3) 1_455 .
N2 Cd1 Cl1' 117.9(3) . .
N3 Cd1 Cl1' 141.9(4) . .
N1 Cd1 Cl1' 105.1(3) . .
Cl1 Cd1 Cl1' 44.17(15) . .
C1 N1 C3 110.0(11) . .
C1 N1 C5 113.5(9) . .
C3 N1 C5 107.2(10) . .
C1 N1 Cd1 106.1(7) . .
C3 N1 Cd1 105.7(8) . .
C5 N1 Cd1 114.1(8) . .
C2 N2 Cd1 108.9(7) . .
C2 N2 H2A 109.9 . .
Cd1 N2 H2A 109.9 . .
C2 N2 H2D 109.9 . .
Cd1 N2 H2D 109.9 . .
H2A N2 H2D 108.3 . .
C4 N3 Cd1 109.6(10) . .
C4 N3 H3A 109.7 . .
Cd1 N3 H3A 109.7 . .
C4 N3 H3D 109.7 . .
Cd1 N3 H3D 109.7 . .
H3A N3 H3D 108.2 . .
C7 N4 C9 105.6(10) . .
C7 N4 C6 124.9(14) . .
C9 N4 C6 129.4(13) . .
C8 N5 C7 106.8(9) . .
C8 N5 Cd1 133.1(8) . 1_655
C7 N5 Cd1 119.6(8) . 1_655
N1 C1 C2 114.3(9) . .
N1 C1 H1A 108.7 . .
C2 C1 H1A 108.7 . .
N1 C1 H1B 108.7 . .
C2 C1 H1B 108.7 . .
H1A C1 H1B 107.6 . .
N2 C2 C1 105.5(9) . .
N2 C2 H2B 110.6 . .
C1 C2 H2B 110.6 . .
N2 C2 H2C 110.6 . .
C1 C2 H2C 110.6 . .
H2B C2 H2C 108.8 . .
N1 C3 C4 112.9(14) . .
N1 C3 H3B 109.0 . .
C4 C3 H3B 109.0 . .
N1 C3 H3C 109.0 . .
C4 C3 H3C 109.0 . .
H3B C3 H3C 107.8 . .
N3 C4 C3 108.7(11) . .
N3 C4 H4A 109.9 . .
C3 C4 H4A 109.9 . .
N3 C4 H4B 109.9 . .
C3 C4 H4B 109.9 . .
H4A C4 H4B 108.3 . .
C6 C5 N1 106.9(11) . .
C6 C5 H5B 110.3 . .
N1 C5 H5B 110.3 . .
C6 C5 H5C 110.3 . .
N1 C5 H5C 110.3 . .
H5B C5 H5C 108.6 . .
N4 C6 C5 95.9(10) . .
N4 C6 H6A 112.6 . .
C5 C6 H6A 112.6 . .
N4 C6 H6B 112.6 . .
C5 C6 H6B 112.6 . .
H6A C6 H6B 110.1 . .
N4 C7 N5 110.2(12) . .
N4 C7 H7A 124.9 . .
N5 C7 H7A 124.9 . .
C9 C8 N5 110.3(10) . .
C9 C8 H8A 124.8 . .
N5 C8 H8A 124.8 . .
C8 C9 N4 107.0(9) . .
C8 C9 H9A 126.5 . .
N4 C9 H9A 126.5 . .
O1 Cl2 O4 109.1(11) . .
O1 Cl2 O3 108.8(13) . .
O4 Cl2 O3 111.0(12) . .
O1 Cl2 O2 109.4(11) . .
O4 Cl2 O2 110.5(12) . .
O3 Cl2 O2 108.1(12) . .

loop_
_geom_bond_atom_site_label_1
_geom_bond_atom_site_label_2
_geom_bond_distance
_geom_bond_site_symmetry_2
Cd1 N5 2.248(9) 1_455
Cd1 N2 2.254(11) .
Cd1 N3 2.377(13) .
Cd1 N1 2.502(9) .
Cd1 Cl1 2.527(9) .
Cd1 Cl1' 2.529(9) .
N1 C1 1.446(15) .
N1 C3 1.456(19) .
N1 C5 1.594(19) .
N2 C2 1.497(14) .
N2 H2A 0.9000 .
N2 H2D 0.9000 .
N3 C4 1.446(16) .
N3 H3A 0.9000 .
N3 H3D 0.9000 .
N4 C7 1.342(15) .
N4 C9 1.454(17) .
N4 C6 1.508(16) .
N5 C8 1.369(15) .
N5 C7 1.375(15) .
N5 Cd1 2.248(9) 1_655
C1 C2 1.566(19) .
C1 H1A 0.9700 .
C1 H1B 0.9700 .
C2 H2B 0.9700 .
C2 H2C 0.9700 .
C3 C4 1.544(17) .
C3 H3B 0.9700 .
C3 H3C 0.9700 .
C4 H4A 0.9700 .
C4 H4B 0.9700 .
C5 C6 1.507(19) .
C5 H5B 0.9700 .
C5 H5C 0.9700 .
C6 H6A 0.9700 .
C6 H6B 0.9700 .
C7 H7A 0.9300 .
C8 C9 1.327(15) .
C8 H8A 0.9300 .
C9 H9A 0.9300 .
Cl2 O1 1.432(9) .
Cl2 O4 1.432(9) .
Cl2 O3 1.433(9) .
Cl2 O2 1.443(9) .
